data_1504503
loop_
_publ_author_name
'Jen, Wendy S.'
'Truppo, Matthew D.'
'Amos, Deborah'
'Devine, Paul'
'McNevin, Michael'
'Biba, Mirlinda'
'Campos, Kevin R.'

_publ_section_title
;
 Copper-catalyzed synthesis of enantioenriched tetraarylethanes.
;
_journal_issue 5
_journal_name_full 'Organic letters'
_journal_page_first 741
_journal_page_last 744
_journal_paper_doi 10.1021/ol7027543
_journal_volume 10
_journal_year 2008
_chemical_absolute_configuration ad
_chemical_formula_moiety 'C24 H18 Br2 N2'
_chemical_formula_sum 'C24 H18 Br2 N2'
_chemical_formula_weight 494.22
_chemical_name_common compound_5
_space_group_IT_number 19
_symmetry_cell_setting orthorhombic
_symmetry_Int_Tables_number 19
_symmetry_space_group_name_Hall 'P 2ac 2ab'
_symmetry_space_group_name_H-M 'P 21 21 21'
_audit_creation_date 2007-11-09
_audit_creation_method cif4csd
_cell_angle_alpha 90.00
_cell_angle_beta 90.00
_cell_angle_gamma 90.00
_cell_formula_units_Z 4
_cell_length_a 9.0694(5)
_cell_length_b 11.7804(6)
_cell_length_c 19.4812(11)
_cell_volume 2081.4(2)
_diffrn_ambient_temperature 100
_diffrn_measured_fraction_theta_full 0.998
_diffrn_measured_fraction_theta_max 0.998
_diffrn_measurement_device '\k-geometry diffractometer'
_diffrn_radiation_type 'Mo K\a'
_diffrn_reflns_av_R_equivalents 0.0244
_diffrn_reflns_av_sigmaI/netI 0.0277
_diffrn_reflns_limit_h_max 11
_diffrn_reflns_limit_h_min -11
_diffrn_reflns_limit_k_max 15
_diffrn_reflns_limit_k_min -15
_diffrn_reflns_limit_l_max 24
_diffrn_reflns_limit_l_min -24
_diffrn_reflns_number 23314
_diffrn_reflns_theta_full 27.17
_diffrn_reflns_theta_max 27.17
_diffrn_reflns_theta_min 2.02
_exptl_absorpt_coefficient_mu 3.906
_exptl_absorpt_correction_T_max 0.733
_exptl_absorpt_correction_T_min 0.370
_exptl_absorpt_correction_type multi-scan
_exptl_crystal_colour clear
_exptl_crystal_density_diffrn 1.577
_exptl_crystal_F_000 984
_exptl_crystal_size_max 0.585
_exptl_crystal_size_mid 0.176
_exptl_crystal_size_min 0.085
_refine_ls_abs_structure_details 'Flack H D (1983), Acta Cryst. A39, 876-881'
_refine_ls_abs_structure_Flack 0.002(6)
_refine_ls_goodness_of_fit_ref 1.102
_refine_ls_number_parameters 253
_refine_ls_number_reflns 4584
_refine_ls_R_factor_gt 0.0200
_refine_ls_wR_factor_ref 0.0512
_reflns_number_gt 4408
_reflns_number_total 4584
_cod_data_source_file ol7027543-file002.cif
_cod_data_source_block MDC097
_cod_depositor_comments
;
The following automatic conversions were performed:

'_symmetry_cell_setting' value 'Orthorhombic' changed to
'orthorhombic' according to
/home/saulius/struct/CIF-dictionaries/cif_core.dic dictionary named
'cif_core.dic' version 2.4.1 from 2010-06-29.

Automatic conversion script
Id: cif_fix_values 1715 2011-07-08 13:25:40Z adriana 
;
_cod_database_code 1504503

loop_
_symmetry_equiv_pos_site_id
_symmetry_equiv_pos_as_xyz
1 x,y,z
2 1/2-x,-y,1/2+z
3 1/2+x,1/2-y,-z
4 -x,1/2+y,1/2-z

loop_
_atom_site_label
_atom_site_chemical_conn_number
_atom_site_type_symbol
_atom_site_occupancy
_atom_site_fract_x
_atom_site_fract_y
_atom_site_fract_z
_atom_site_U_iso_or_equiv
_atom_site_adp_type
_atom_site_calc_flag
_atom_site_refinement_flags
_atom_site_symmetry_multiplicity
Br1 1 Br 1 0.888201(19) 0.199537(18) 0.018491(9) 0.02418(6) Uani d . 1
Br2 2 Br 1 0.18538(2) 0.702922(19) 0.072301(11) 0.03464(7) Uani d . 1
N1 3 N 1 0.75075(16) 0.36849(13) 0.09249(8) 0.0165(3) Uani d . 1
N2 4 N 1 0.34997(16) 0.54275(13) 0.13953(7) 0.0179(3) Uani d . 1
C1 5 C 1 0.8640(2) 0.60428(18) 0.22846(10) 0.0232(4) Uani d . 1
H1 6 H 1 0.8301 0.6717 0.2069 0.028 Uiso calc R 1
C2 7 C 1 0.9910(2) 0.6072(2) 0.26872(11) 0.0297(5) Uani d . 1
H2 8 H 1 1.0438 0.6763 0.2740 0.036 Uiso calc R 1
C3 9 C 1 1.0402(2) 0.5102(2) 0.30078(10) 0.0278(4) Uani d . 1
H3 10 H 1 1.1262 0.5126 0.3286 0.033 Uiso calc R 1
C4 11 C 1 0.9646(2) 0.40936(19) 0.29262(10) 0.0244(4) Uani d . 1
H4 12 H 1 0.9986 0.3424 0.3148 0.029 Uiso calc R 1
C5 13 C 1 0.8378(2) 0.40587(17) 0.25162(10) 0.0207(4) Uani d . 1
H5 14 H 1 0.7867 0.3361 0.2458 0.025 Uiso calc R 1
C6 15 C 1 0.7861(2) 0.50296(16) 0.21950(9) 0.0167(4) Uani d . 1
C7 16 C 1 0.64789(19) 0.50314(15) 0.17510(9) 0.0157(3) Uani d . 1
H7 17 H 1 0.6102 0.5829 0.1740 0.019 Uiso calc R 1
C8 18 C 1 0.6815(2) 0.46898(15) 0.10106(9) 0.0164(4) Uani d . 1
C9 19 C 1 0.78325(19) 0.33897(15) 0.02879(10) 0.0183(4) Uani d . 1
C10 20 C 1 0.7505(2) 0.40066(17) -0.02971(10) 0.0221(4) Uani d . 1
H10 21 H 1 0.7765 0.3742 -0.0742 0.026 Uiso calc R 1
C11 22 C 1 0.6781(2) 0.50280(17) -0.02012(10) 0.0260(4) Uani d . 1
H11 23 H 1 0.6521 0.5486 -0.0584 0.031 Uiso calc R 1
C12 24 C 1 0.6438(2) 0.53756(16) 0.04626(9) 0.0224(4) Uani d . 1
H12 25 H 1 0.5948 0.6078 0.0538 0.027 Uiso calc R 1
C13 26 C 1 0.4514(2) 0.56663(16) 0.29900(9) 0.0183(4) Uani d . 1
H13 27 H 1 0.4500 0.6248 0.2652 0.022 Uiso calc R 1
C14 28 C 1 0.4134(2) 0.59234(17) 0.36641(10) 0.0219(4) Uani d . 1
H14 29 H 1 0.3863 0.6676 0.3785 0.026 Uiso calc R 1
C15 30 C 1 0.4151(2) 0.50737(19) 0.41599(9) 0.0254(4) Uani d . 1
H15 31 H 1 0.3873 0.5241 0.4619 0.030 Uiso calc R 1
C16 32 C 1 0.4572(2) 0.39912(19) 0.39834(10) 0.0296(5) Uani d . 1
H16 33 H 1 0.4604 0.3415 0.4324 0.035 Uiso calc R 1
C17 34 C 1 0.4955(2) 0.37309(17) 0.33055(10) 0.0233(4) Uani d . 1
H17 35 H 1 0.5242 0.2980 0.3188 0.028 Uiso calc R 1
C18 36 C 1 0.49144(19) 0.45709(16) 0.28040(9) 0.0162(4) Uani d . 1
C19 37 C 1 0.5238(2) 0.42835(15) 0.20535(9) 0.0157(4) Uani d . 1
H19 38 H 1 0.5558 0.3472 0.2028 0.019 Uiso calc R 1
C20 39 C 1 0.3790(2) 0.44027(15) 0.16646(8) 0.0163(3) Uani d . 1
C21 40 C 1 0.2190(2) 0.55619(16) 0.11099(9) 0.0207(4) Uani d . 1
C22 41 C 1 0.1087(2) 0.47561(18) 0.10726(9) 0.0233(4) Uani d . 1
H22 42 H 1 0.0158 0.4917 0.0870 0.028 Uiso calc R 1
C23 43 C 1 0.1407(2) 0.37056(18) 0.13457(9) 0.0233(4) Uani d . 1
H23 44 H 1 0.0696 0.3114 0.1332 0.028 Uiso calc R 1
C24 45 C 1 0.2779(2) 0.35182(17) 0.16408(9) 0.0205(4) Uani d . 1
H24 46 H 1 0.3023 0.2795 0.1824 0.025 Uiso calc R 1

loop_
_atom_site_aniso_label
_atom_site_aniso_U_11
_atom_site_aniso_U_22
_atom_site_aniso_U_33
_atom_site_aniso_U_23
_atom_site_aniso_U_13
_atom_site_aniso_U_12
Br1 0.02008(9) 0.03032(10) 0.02214(9) -0.00823(8) 0.00053(7) 0.00534(8)
Br2 0.04044(12) 0.02522(11) 0.03825(12) -0.00070(10) -0.02016(9) 0.00605(10)
N1 0.0118(7) 0.0204(8) 0.0174(7) -0.0015(6) 0.0002(6) -0.0024(6)
N2 0.0170(7) 0.0202(8) 0.0165(7) -0.0016(6) -0.0021(6) -0.0005(6)
C1 0.0223(10) 0.0213(10) 0.0260(10) -0.0056(8) 0.0019(8) -0.0030(8)
C2 0.0238(10) 0.0316(11) 0.0337(11) -0.0096(9) -0.0005(9) -0.0084(9)
C3 0.0188(9) 0.0432(13) 0.0213(9) -0.0077(9) -0.0008(8) -0.0027(9)
C4 0.0190(9) 0.0329(11) 0.0214(10) 0.0010(8) 0.0008(8) 0.0031(8)
C5 0.0167(8) 0.0227(10) 0.0226(9) -0.0017(8) 0.0015(7) -0.0011(7)
C6 0.0138(8) 0.0209(9) 0.0152(8) -0.0037(7) 0.0038(7) -0.0012(7)
C7 0.0141(8) 0.0145(8) 0.0184(8) -0.0004(7) 0.0019(7) -0.0004(6)
C8 0.0137(8) 0.0179(9) 0.0178(9) -0.0006(7) 0.0021(7) -0.0054(7)
C9 0.0126(8) 0.0206(8) 0.0218(9) -0.0043(7) 0.0016(7) -0.0035(7)
C10 0.0208(9) 0.0285(10) 0.0170(9) -0.0011(8) 0.0035(7) -0.0088(8)
C11 0.0350(11) 0.0233(9) 0.0197(9) 0.0060(8) -0.0006(9) -0.0069(9)
C12 0.0264(10) 0.0181(9) 0.0228(9) 0.0026(7) 0.0019(8) -0.0028(7)
C13 0.0171(8) 0.0205(9) 0.0173(9) 0.0013(7) 0.0010(7) -0.0004(7)
C14 0.0186(9) 0.0251(10) 0.0221(9) -0.0060(8) 0.0003(7) -0.0010(7)
C15 0.0222(10) 0.0407(12) 0.0133(8) -0.0010(8) -0.0013(7) 0.0006(9)
C16 0.0342(11) 0.0346(12) 0.0200(9) 0.0095(9) 0.0018(9) 0.0026(10)
C17 0.0257(10) 0.0226(10) 0.0217(9) 0.0019(8) 0.0021(8) 0.0022(8)
C18 0.0110(8) 0.0211(9) 0.0166(8) 0.0009(7) -0.0002(6) -0.0026(7)
C19 0.0156(8) 0.0147(8) 0.0168(9) -0.0012(7) 0.0017(7) -0.0020(7)
C20 0.0161(8) 0.0198(9) 0.0129(8) -0.0029(7) 0.0035(7) -0.0012(7)
C21 0.0226(9) 0.0221(9) 0.0175(9) -0.0032(7) -0.0010(7) 0.0033(8)
C22 0.0157(9) 0.0382(12) 0.0158(8) -0.0067(8) 0.0006(7) -0.0010(8)
C23 0.0194(9) 0.0335(11) 0.0170(8) -0.0052(8) 0.0032(7) -0.0112(8)
C24 0.0238(10) 0.0224(9) 0.0155(9) -0.0037(7) 0.0030(7) -0.0044(8)

loop_
_geom_angle_atom_site_label_1
_geom_angle_atom_site_label_2
_geom_angle_atom_site_label_3
_geom_angle
_geom_angle_publ_flag
C8 N1 C9 116.76(16) yes
C20 N2 C21 116.66(16) yes
C2 C1 C6 120.59(19) ?
C1 C2 C3 120.2(2) ?
C2 C3 C4 120.06(18) ?
C3 C4 C5 119.91(19) ?
C4 C5 C6 120.74(18) ?
C1 C6 C5 118.52(17) ?
C1 C6 C7 119.06(16) ?
C5 C6 C7 122.43(16) ?
C6 C7 C8 111.81(14) ?
C6 C7 C19 112.45(14) ?
C8 C7 C19 110.79(14) ?
N1 C8 C7 116.12(15) yes
N1 C8 C12 122.15(16) yes
C7 C8 C12 121.73(16) ?
Br1 C9 N1 115.86(13) yes
Br1 C9 C10 118.18(14) yes
N1 C9 C10 125.95(17) yes
C9 C10 C11 116.58(18) ?
C10 C11 C12 119.18(18) ?
C8 C12 C11 119.38(17) ?
C14 C13 C18 120.89(17) ?
C13 C14 C15 119.74(18) ?
C14 C15 C16 119.79(17) ?
C15 C16 C17 120.54(19) ?
C16 C17 C18 120.02(18) ?
C13 C18 C17 118.99(17) ?
C13 C18 C19 120.36(16) ?
C17 C18 C19 120.59(16) ?
C7 C19 C18 112.21(14) ?
C7 C19 C20 112.68(14) ?
C18 C19 C20 106.85(14) ?
N2 C20 C19 116.52(15) yes
N2 C20 C24 122.16(16) yes
C19 C20 C24 121.12(16) ?
Br2 C21 N2 114.71(13) yes
Br2 C21 C22 119.05(14) yes
N2 C21 C22 126.24(18) yes
C21 C22 C23 116.39(17) ?
C22 C23 C24 119.44(18) ?
C20 C24 C23 119.10(18) ?
C2 C1 H1 120.00 ?
C6 C1 H1 120.00 ?
C1 C2 H2 120.00 ?
C3 C2 H2 120.00 ?
C2 C3 H3 120.00 ?
C4 C3 H3 120.00 ?
C3 C4 H4 120.00 ?
C5 C4 H4 120.00 ?
C4 C5 H5 120.00 ?
C6 C5 H5 120.00 ?
C6 C7 H7 107.00 ?
C8 C7 H7 107.00 ?
C19 C7 H7 107.00 ?
C9 C10 H10 122.00 ?
C11 C10 H10 122.00 ?
C10 C11 H11 120.00 ?
C12 C11 H11 120.00 ?
C8 C12 H12 120.00 ?
C11 C12 H12 120.00 ?
C14 C13 H13 120.00 ?
C18 C13 H13 120.00 ?
C13 C14 H14 120.00 ?
C15 C14 H14 120.00 ?
C14 C15 H15 120.00 ?
C16 C15 H15 120.00 ?
C15 C16 H16 120.00 ?
C17 C16 H16 120.00 ?
C16 C17 H17 120.00 ?
C18 C17 H17 120.00 ?
C7 C19 H19 108.00 ?
C18 C19 H19 108.00 ?
C20 C19 H19 108.00 ?
C21 C22 H22 122.00 ?
C23 C22 H22 122.00 ?
C22 C23 H23 120.00 ?
C24 C23 H23 120.00 ?
C20 C24 H24 120.00 ?
C23 C24 H24 120.00 ?

loop_
_geom_bond_atom_site_label_1
_geom_bond_atom_site_label_2
_geom_bond_distance
_geom_bond_publ_flag
Br1 C9 1.9090(18) yes
Br2 C21 1.9102(19) yes
N1 C8 1.351(2) yes
N1 C9 1.322(2) yes
N2 C20 1.342(2) yes
N2 C21 1.321(2) yes
C1 C2 1.394(3) ?
C1 C6 1.398(3) ?
C2 C3 1.377(3) ?
C3 C4 1.381(3) ?
C4 C5 1.401(3) ?
C5 C6 1.386(3) ?
C6 C7 1.523(2) ?
C7 C8 1.528(2) ?
C7 C19 1.546(2) ?
C8 C12 1.382(3) ?
C9 C10 1.384(3) ?
C10 C11 1.383(3) ?
C11 C12 1.392(3) ?
C13 C14 1.391(3) ?
C13 C18 1.389(3) ?
C14 C15 1.391(3) ?
C15 C16 1.375(3) ?
C16 C17 1.400(3) ?
C17 C18 1.391(3) ?
C18 C19 1.529(2) ?
C19 C20 1.523(3) ?
C20 C24 1.389(3) ?
C21 C22 1.381(3) ?
C22 C23 1.378(3) ?
C23 C24 1.388(3) ?
C1 H1 0.9500 ?
C2 H2 0.9500 ?
C3 H3 0.9500 ?
C4 H4 0.9500 ?
C5 H5 0.9500 ?
C7 H7 1.0000 ?
C10 H10 0.9500 ?
C11 H11 0.9500 ?
C12 H12 0.9500 ?
C13 H13 0.9500 ?
C14 H14 0.9500 ?
C15 H15 0.9500 ?
C16 H16 0.9500 ?
C17 H17 0.9500 ?
C19 H19 1.0000 ?
C22 H22 0.9500 ?
C23 H23 0.9500 ?
C24 H24 0.9500 ?
